data_7244982
loop_
_publ_author_name
'Tian, Heng-Zhi'
'Tang, Qing-Gang'
'Lin, Guo-Qiang'
'Sun, Xing-Wen'

_publ_section_title
;
 Asymmetric synthesis of chiral 1,2-oxazinane and hexahydropyridazin
 spirocyclic scaffolds by organocatalytic [4 + 2] cycloaddition
;
_journal_issue 25
_journal_name_full 'RSC Advances'
_journal_page_first 15713
_journal_page_last 15717
_journal_paper_doi 10.1039/D2RA02759C
_journal_volume 12
_journal_year 2022
_chemical_absolute_configuration ad
_chemical_formula_sum 'C32 H39 N3 O8'
_chemical_formula_weight 593.66
_space_group_crystal_system monoclinic
_space_group_IT_number 4
_space_group_name_Hall 'P 2yb'
_space_group_name_H-M_alt 'P 1 21 1'
_atom_sites_solution_hydrogens mixed
_audit_creation_method SHELXL-2018/3
_audit_update_record
;
2022-02-21 deposited with the CCDC.	2022-05-17 downloaded from the CCDC.
;
_cell_angle_alpha 90
_cell_angle_beta 111.57(2)
_cell_angle_gamma 90
_cell_formula_units_Z 2
_cell_length_a 12.891(6)
_cell_length_b 8.629(5)
_cell_length_c 15.510(7)
_cell_measurement_reflns_used 9976
_cell_measurement_temperature 293(2)
_cell_measurement_theta_max 65.12
_cell_measurement_theta_min 3.07
_cell_volume 1604.5(14)
_computing_structure_refinement 'SHELXL-2018/3 (Sheldrick, 2018)'
_computing_structure_solution 'SHELXT 2018/2 (Sheldrick, 2018)'
_diffrn_ambient_temperature 293(2)
_diffrn_measured_fraction_theta_full 0.999
_diffrn_measured_fraction_theta_max 0.999
_diffrn_measurement_device_type 'D8 Venture'
_diffrn_radiation_type CuK\a
_diffrn_radiation_wavelength 1.54184
_diffrn_reflns_av_R_equivalents 0.0869
_diffrn_reflns_av_unetI/netI 0.0713
_diffrn_reflns_Laue_measured_fraction_full 0.999
_diffrn_reflns_Laue_measured_fraction_max 0.999
_diffrn_reflns_limit_h_max 15
_diffrn_reflns_limit_h_min -15
_diffrn_reflns_limit_k_max 10
_diffrn_reflns_limit_k_min -10
_diffrn_reflns_limit_l_max 18
_diffrn_reflns_limit_l_min -18
_diffrn_reflns_number 19779
_diffrn_reflns_point_group_measured_fraction_full 0.984
_diffrn_reflns_point_group_measured_fraction_max 0.984
_diffrn_reflns_theta_full 65.009
_diffrn_reflns_theta_max 65.009
_diffrn_reflns_theta_min 3.687
_exptl_absorpt_coefficient_mu 0.730
_exptl_absorpt_correction_T_max 0.7526
_exptl_absorpt_correction_T_min 0.6068
_exptl_absorpt_correction_type multi-scan
_exptl_absorpt_process_details
;
 SADABS 2016/2: Krause, L., Herbst-Irmer, R., Sheldrick G.M. & Stalke D.,
 J. Appl. Cryst. 48 (2015) 3-10
;
_exptl_crystal_colour colorless
_exptl_crystal_density_diffrn 1.229
_exptl_crystal_description plate
_exptl_crystal_F_000 632
_exptl_crystal_size_max 0.200
_exptl_crystal_size_mid 0.130
_exptl_crystal_size_min 0.100
_refine_diff_density_max 0.159
_refine_diff_density_min -0.150
_refine_diff_density_rms 0.037
_refine_ls_abs_structure_details
;
 Flack x determined using 1995 quotients [(I+)-(I-)]/[(I+)+(I-)]
 (Parsons, Flack and Wagner, Acta Cryst. B69 (2013) 249-259).
;
_refine_ls_abs_structure_Flack 0.14(11)
_refine_ls_extinction_method none
_refine_ls_goodness_of_fit_ref 1.062
_refine_ls_hydrogen_treatment mixed
_refine_ls_matrix_type full
_refine_ls_number_parameters 398
_refine_ls_number_reflns 5367
_refine_ls_number_restraints 1
_refine_ls_restrained_S_all 1.062
_refine_ls_R_factor_all 0.0474
_refine_ls_R_factor_gt 0.0332
_refine_ls_shift/su_max 0.000
_refine_ls_shift/su_mean 0.000
_refine_ls_structure_factor_coef Fsqd
_refine_ls_weighting_details 'w=1/[\s^2^(Fo^2^)+(0.0338P)^2^+0.1266P] where P=(Fo^2^+2Fc^2^)/3'
_refine_ls_weighting_scheme calc
_refine_ls_wR_factor_gt 0.0803
_refine_ls_wR_factor_ref 0.0836
_reflns_Friedel_coverage 0.835
_reflns_Friedel_fraction_full 0.968
_reflns_Friedel_fraction_max 0.968
_reflns_number_gt 4848
_reflns_number_total 5367
_reflns_threshold_expression 'I > 2\s(I)'
_cod_data_source_file d2ra02759c2.cif
_cod_data_source_block cu_20210409THZ_TBUDH_0m
_cod_original_sg_symbol_H-M 'P 21'
_cod_database_code 7244982
_shelx_shelxl_version_number 2018/3
_shelx_space_group_comment
;
The symmetry employed for this shelxl refinement is uniquely defined
by the following loop, which should always be used as a source of
symmetry information in preference to the above space-group names.
They are only intended as comments.
;
_shelx_estimated_absorpt_t_min 0.868
_shelx_estimated_absorpt_t_max 0.931

loop_
_space_group_symop_operation_xyz
'x, y, z'
'-x, y+1/2, -z'

loop_
_atom_site_label
_atom_site_type_symbol
_atom_site_fract_x
_atom_site_fract_y
_atom_site_fract_z
_atom_site_U_iso_or_equiv
_atom_site_adp_type
_atom_site_occupancy
_atom_site_site_symmetry_order
_atom_site_calc_flag
_atom_site_refinement_flags_posn
_atom_site_refinement_flags_adp
_atom_site_refinement_flags_occupancy
_atom_site_disorder_assembly
_atom_site_disorder_group
O1 O 0.62030(14) 0.6786(2) 0.73894(16) 0.0405(5) Uani 1 1 d . . . . .
O2 O 0.67602(15) 0.4483(2) 0.70254(19) 0.0513(6) Uani 1 1 d . . . . .
O3 O 0.41182(13) 0.7169(2) 0.71390(15) 0.0376(5) Uani 1 1 d . . . . .
O4 O 0.13777(13) 0.8289(2) 0.42738(13) 0.0316(4) Uani 1 1 d . . . . .
O5 O 0.16357(14) 0.6799(2) 0.31886(13) 0.0294(4) Uani 1 1 d . . . . .
O6 O 0.05919(15) 0.4687(2) 0.43483(13) 0.0392(5) Uani 1 1 d . . . . .
O7 O 0.38507(13) 0.3493(2) 0.81604(13) 0.0311(4) Uani 1 1 d . . . . .
O8 O 0.21148(15) 0.2570(2) 0.78890(15) 0.0376(5) Uani 1 1 d . . . . .
N1 N 0.11709(15) 0.5071(3) 0.67491(15) 0.0280(5) Uani 1 1 d . . . . .
N2 N 0.49214(15) 0.4978(2) 0.67333(16) 0.0271(5) Uani 1 1 d . . . . .
N3 N 0.07202(17) 0.4468(3) 0.58405(16) 0.0301(5) Uani 1 1 d . . . . .
H39 H 0.007(3) 0.401(4) 0.570(2) 0.045 Uiso 1 1 d . U . . .
C1 C 0.1479(2) 0.8337(4) 0.9558(2) 0.0426(7) Uani 1 1 d . . . . .
H1 H 0.163651 0.871847 1.015355 0.051 Uiso 1 1 calc R U . . .
C2 C 0.1405(2) 0.9333(4) 0.8843(2) 0.0420(7) Uani 1 1 d . . . . .
H19 H 0.151128 1.039067 0.895818 0.050 Uiso 1 1 calc R U . . .
C3 C 0.1174(2) 0.8773(3) 0.7957(2) 0.0377(6) Uani 1 1 d . . . . .
H18 H 0.113081 0.945583 0.748080 0.045 Uiso 1 1 calc R U . . .
C4 C 0.10067(18) 0.7195(3) 0.77714(19) 0.0295(5) Uani 1 1 d . . . . .
C5 C 0.0709(2) 0.6625(3) 0.67938(19) 0.0335(6) Uani 1 1 d . . . . .
H17 H -0.009701 0.658862 0.649361 0.040 Uiso 1 1 calc R U . . .
H22 H 0.098770 0.735440 0.645471 0.040 Uiso 1 1 calc R U . . .
C6 C 0.23861(17) 0.4928(3) 0.71385(17) 0.0236(5) Uani 1 1 d . . . . .
H23 H 0.266702 0.583049 0.754040 0.028 Uiso 1 1 calc R U . . .
C7 C 0.29584(18) 0.4962(3) 0.64031(18) 0.0245(5) Uani 1 1 d . . . . .
C8 C 0.40512(18) 0.5890(3) 0.68176(19) 0.0260(5) Uani 1 1 d . . . . .
C9 C 0.60605(19) 0.5365(3) 0.7062(2) 0.0305(6) Uani 1 1 d . . . . .
C10 C 0.7315(2) 0.7525(3) 0.7761(2) 0.0399(7) Uani 1 1 d . . . . .
C11 C 0.7027(3) 0.9112(4) 0.8016(4) 0.0699(13) Uani 1 1 d . . . . .
H37 H 0.654717 0.963298 0.746768 0.105 Uiso 1 1 calc R U . . .
H38 H 0.769849 0.970293 0.829711 0.105 Uiso 1 1 calc R U . . .
H2 H 0.665251 0.900975 0.844576 0.105 Uiso 1 1 calc R U . . .
C12 C 0.8055(3) 0.6644(4) 0.8608(3) 0.0594(10) Uani 1 1 d . . . . .
H3 H 0.768606 0.655154 0.904228 0.089 Uiso 1 1 calc R U . . .
H4 H 0.874560 0.719195 0.889275 0.089 Uiso 1 1 calc R U . . .
H5 H 0.820337 0.562946 0.842668 0.089 Uiso 1 1 calc R U . . .
C13 C 0.7801(3) 0.7584(5) 0.7015(3) 0.0606(10) Uani 1 1 d . . . . .
H8 H 0.795133 0.654964 0.686450 0.091 Uiso 1 1 calc R U . . .
H6 H 0.848295 0.816782 0.723239 0.091 Uiso 1 1 calc R U . . .
H7 H 0.727988 0.807188 0.647234 0.091 Uiso 1 1 calc R U . . .
C14 C 0.21714(17) 0.5858(3) 0.55486(17) 0.0236(5) Uani 1 1 d . . . . .
H9 H 0.202564 0.687556 0.576080 0.028 Uiso 1 1 calc R U . . .
C15 C 0.26083(19) 0.6118(3) 0.47710(19) 0.0269(5) Uani 1 1 d . . . . .
H10 H 0.334307 0.658720 0.501715 0.032 Uiso 1 1 calc R U . . .
H16 H 0.266758 0.513549 0.448888 0.032 Uiso 1 1 calc R U . . .
C16 C 0.18034(18) 0.7180(3) 0.40518(18) 0.0248(5) Uani 1 1 d . . . . .
C17 C 0.0815(2) 0.7777(3) 0.2492(2) 0.0329(6) Uani 1 1 d . . . . .
H15 H 0.102078 0.886039 0.260239 0.040 Uiso 1 1 calc R U . . .
H11 H 0.008114 0.763861 0.251983 0.040 Uiso 1 1 calc R U . . .
C18 C 0.0810(2) 0.7283(4) 0.1563(2) 0.0415(7) Uani 1 1 d . . . . .
H12 H 0.154199 0.741398 0.154722 0.062 Uiso 1 1 calc R U . . .
H14 H 0.028718 0.790637 0.108719 0.062 Uiso 1 1 calc R U . . .
H13 H 0.059589 0.621310 0.145926 0.062 Uiso 1 1 calc R U . . .
C19 C 0.10642(18) 0.4977(3) 0.51716(18) 0.0271(5) Uani 1 1 d . . . . .
C20 C 0.1317(2) 0.6764(4) 0.9382(2) 0.0390(6) Uani 1 1 d . . . . .
H20 H 0.136547 0.608811 0.986269 0.047 Uiso 1 1 calc R U . . .
C21 C 0.1082(2) 0.6190(3) 0.8497(2) 0.0321(6) Uani 1 1 d . . . . .
H21 H 0.097527 0.513157 0.838614 0.039 Uiso 1 1 calc R U . . .
C22 C 0.27346(19) 0.3495(3) 0.77636(18) 0.0269(5) Uani 1 1 d . . . . .
C23 C 0.4455(2) 0.2206(3) 0.8784(2) 0.0385(7) Uani 1 1 d . . . . .
C24 C 0.4174(3) 0.2226(5) 0.9647(2) 0.0559(9) Uani 1 1 d . . . . .
H25 H 0.424537 0.326302 0.988681 0.084 Uiso 1 1 calc R U . . .
H24 H 0.467519 0.155451 1.010575 0.084 Uiso 1 1 calc R U . . .
H26 H 0.342110 0.187428 0.949821 0.084 Uiso 1 1 calc R U . . .
C25 C 0.4186(3) 0.0674(3) 0.8266(3) 0.0456(8) Uani 1 1 d . . . . .
H29 H 0.341959 0.041125 0.813680 0.068 Uiso 1 1 calc R U . . .
H28 H 0.465890 -0.012361 0.863982 0.068 Uiso 1 1 calc R U . . .
H27 H 0.430877 0.076567 0.769406 0.068 Uiso 1 1 calc R U . . .
C26 C 0.5670(2) 0.2650(4) 0.9001(3) 0.0564(10) Uani 1 1 d . . . . .
H31 H 0.581913 0.265808 0.843803 0.085 Uiso 1 1 calc R U . . .
H30 H 0.614905 0.190999 0.942389 0.085 Uiso 1 1 calc R U . . .
H32 H 0.580794 0.366210 0.927692 0.085 Uiso 1 1 calc R U . . .
C27 C 0.33475(19) 0.3436(3) 0.61463(18) 0.0258(5) Uani 1 1 d . . . . .
C28 C 0.44917(19) 0.3504(3) 0.63281(19) 0.0273(5) Uani 1 1 d . . . . .
C29 C 0.5058(2) 0.2283(3) 0.6124(2) 0.0373(6) Uani 1 1 d . . . . .
H33 H 0.582004 0.233918 0.624990 0.045 Uiso 1 1 calc R U . . .
C30 C 0.4444(3) 0.0963(4) 0.5724(2) 0.0452(8) Uani 1 1 d . . . . .
H34 H 0.480229 0.013025 0.557246 0.054 Uiso 1 1 calc R U . . .
C31 C 0.3314(3) 0.0871(3) 0.5548(2) 0.0424(7) Uani 1 1 d . . . . .
H35 H 0.292442 -0.002586 0.528803 0.051 Uiso 1 1 calc R U . . .
C32 C 0.2758(2) 0.2105(3) 0.57556(19) 0.0326(6) Uani 1 1 d . . . . .
H36 H 0.199735 0.204062 0.563439 0.039 Uiso 1 1 calc R U . . .

loop_
_atom_site_aniso_label
_atom_site_aniso_U_11
_atom_site_aniso_U_22
_atom_site_aniso_U_33
_atom_site_aniso_U_23
_atom_site_aniso_U_13
_atom_site_aniso_U_12
O1 0.0187(8) 0.0297(10) 0.0710(15) -0.0081(10) 0.0140(8) -0.0036(7)
O2 0.0245(9) 0.0366(11) 0.0942(19) -0.0097(12) 0.0235(10) 0.0025(8)
O3 0.0234(8) 0.0274(9) 0.0606(13) -0.0155(9) 0.0139(8) -0.0036(7)
O4 0.0266(8) 0.0314(9) 0.0393(10) -0.0051(8) 0.0150(7) 0.0040(7)
O5 0.0341(8) 0.0270(9) 0.0306(10) 0.0039(8) 0.0161(7) 0.0051(7)
O6 0.0366(9) 0.0491(12) 0.0287(11) -0.0041(9) 0.0081(8) -0.0147(8)
O7 0.0227(8) 0.0297(9) 0.0361(10) 0.0039(8) 0.0052(7) 0.0015(7)
O8 0.0297(9) 0.0355(10) 0.0477(12) 0.0087(9) 0.0144(8) -0.0015(8)
N1 0.0196(9) 0.0359(11) 0.0288(12) -0.0002(10) 0.0092(8) 0.0011(8)
N2 0.0200(9) 0.0234(10) 0.0401(13) -0.0044(9) 0.0138(8) -0.0005(8)
N3 0.0205(9) 0.0395(12) 0.0300(12) -0.0015(10) 0.0090(8) -0.0086(9)
C1 0.0439(14) 0.0491(17) 0.0359(16) -0.0080(15) 0.0159(12) -0.0049(14)
C2 0.0435(15) 0.0340(15) 0.0487(19) -0.0021(13) 0.0173(13) -0.0013(12)
C3 0.0375(13) 0.0373(15) 0.0416(17) 0.0085(13) 0.0184(12) 0.0055(11)
C4 0.0184(10) 0.0390(14) 0.0336(14) 0.0035(12) 0.0127(9) 0.0057(10)
C5 0.0271(12) 0.0456(16) 0.0307(14) 0.0061(12) 0.0141(11) 0.0123(11)
C6 0.0195(10) 0.0259(12) 0.0253(12) -0.0024(10) 0.0079(9) -0.0008(9)
C7 0.0210(10) 0.0219(11) 0.0306(13) -0.0019(10) 0.0094(9) -0.0029(9)
C8 0.0196(10) 0.0267(12) 0.0323(14) -0.0027(11) 0.0103(9) 0.0006(9)
C9 0.0213(11) 0.0265(13) 0.0457(17) 0.0015(11) 0.0148(11) -0.0006(10)
C10 0.0184(11) 0.0332(14) 0.064(2) -0.0012(14) 0.0100(12) -0.0072(10)
C11 0.0364(15) 0.0365(17) 0.127(4) -0.021(2) 0.0191(19) -0.0104(13)
C12 0.0465(17) 0.061(2) 0.055(2) -0.0036(18) -0.0001(16) 0.0007(16)
C13 0.0541(18) 0.054(2) 0.081(3) 0.0165(19) 0.0341(18) -0.0127(16)
C14 0.0187(10) 0.0245(11) 0.0293(13) -0.0029(10) 0.0108(9) -0.0009(9)
C15 0.0244(11) 0.0272(12) 0.0328(14) -0.0002(11) 0.0149(10) 0.0026(9)
C16 0.0215(10) 0.0246(12) 0.0326(14) -0.0014(10) 0.0150(9) -0.0037(9)
C17 0.0316(12) 0.0322(13) 0.0370(15) 0.0036(12) 0.0148(11) 0.0055(10)
C18 0.0460(15) 0.0433(17) 0.0353(16) 0.0040(13) 0.0152(12) 0.0087(13)
C19 0.0230(10) 0.0282(12) 0.0296(14) -0.0033(11) 0.0091(10) -0.0029(10)
C20 0.0433(14) 0.0447(17) 0.0311(15) 0.0047(13) 0.0161(12) -0.0043(12)
C21 0.0302(12) 0.0352(14) 0.0346(15) 0.0010(12) 0.0162(11) -0.0011(10)
C22 0.0234(11) 0.0291(13) 0.0286(14) -0.0019(11) 0.0099(10) 0.0004(10)
C23 0.0324(13) 0.0364(15) 0.0387(16) 0.0079(13) 0.0035(11) 0.0068(12)
C24 0.0610(19) 0.058(2) 0.0375(18) 0.0097(16) 0.0054(15) 0.0107(17)
C25 0.0428(15) 0.0351(16) 0.054(2) 0.0061(14) 0.0117(14) 0.0094(12)
C26 0.0294(13) 0.0511(18) 0.070(2) 0.0059(17) -0.0034(14) 0.0064(13)
C27 0.0266(11) 0.0229(11) 0.0284(13) -0.0019(10) 0.0107(10) -0.0009(10)
C28 0.0275(11) 0.0227(12) 0.0334(14) -0.0037(11) 0.0132(10) -0.0014(10)
C29 0.0350(12) 0.0328(14) 0.0488(18) -0.0083(13) 0.0210(12) 0.0023(11)
C30 0.0477(16) 0.0314(14) 0.060(2) -0.0142(14) 0.0232(15) 0.0036(13)
C31 0.0485(16) 0.0273(14) 0.0476(19) -0.0146(14) 0.0133(13) -0.0045(12)
C32 0.0321(12) 0.0283(13) 0.0351(15) -0.0046(12) 0.0098(11) -0.0025(11)

loop_
_atom_type_symbol
_atom_type_description
_atom_type_scat_dispersion_real
_atom_type_scat_dispersion_imag
_atom_type_scat_source
C C 0.0181 0.0091 'International Tables Vol C Tables 4.2.6.8 and 6.1.1.4'
H H 0.0000 0.0000 'International Tables Vol C Tables 4.2.6.8 and 6.1.1.4'
N N 0.0311 0.0180 'International Tables Vol C Tables 4.2.6.8 and 6.1.1.4'
O O 0.0492 0.0322 'International Tables Vol C Tables 4.2.6.8 and 6.1.1.4'

loop_
_geom_angle_atom_site_label_1
_geom_angle_atom_site_label_2
_geom_angle_atom_site_label_3
_geom_angle
_geom_angle_site_symmetry_1
_geom_angle_site_symmetry_3
_geom_angle_publ_flag
C9 O1 C10 122.1(2) . . ?
C16 O5 C17 114.16(19) . . ?
C22 O7 C23 121.0(2) . . ?
N3 N1 C6 111.49(19) . . ?
N3 N1 C5 110.86(19) . . ?
C6 N1 C5 116.5(2) . . ?
C9 N2 C8 126.3(2) . . ?
C9 N2 C28 123.5(2) . . ?
C8 N2 C28 109.96(19) . . ?
C19 N3 N1 121.2(2) . . ?
C19 N3 H39 121(2) . . ?
N1 N3 H39 114(2) . . ?
C2 C1 C20 119.5(3) . . ?
C2 C1 H1 120.3 . . ?
C20 C1 H1 120.3 . . ?
C1 C2 C3 120.5(3) . . ?
C1 C2 H19 119.7 . . ?
C3 C2 H19 119.7 . . ?
C2 C3 C4 120.5(3) . . ?
C2 C3 H18 119.7 . . ?
C4 C3 H18 119.7 . . ?
C3 C4 C21 118.8(3) . . ?
C3 C4 C5 119.4(3) . . ?
C21 C4 C5 121.7(3) . . ?
N1 C5 C4 112.7(2) . . ?
N1 C5 H17 109.1 . . ?
C4 C5 H17 109.1 . . ?
N1 C5 H22 109.1 . . ?
C4 C5 H22 109.1 . . ?
H17 C5 H22 107.8 . . ?
N1 C6 C22 110.47(19) . . ?
N1 C6 C7 114.6(2) . . ?
C22 C6 C7 111.59(19) . . ?
N1 C6 H23 106.5 . . ?
C22 C6 H23 106.5 . . ?
C7 C6 H23 106.5 . . ?
C27 C7 C8 102.78(18) . . ?
C27 C7 C14 112.7(2) . . ?
C8 C7 C14 108.0(2) . . ?
C27 C7 C6 117.7(2) . . ?
C8 C7 C6 108.0(2) . . ?
C14 C7 C6 107.25(18) . . ?
O3 C8 N2 127.6(2) . . ?
O3 C8 C7 124.5(2) . . ?
N2 C8 C7 107.9(2) . . ?
O2 C9 O1 127.6(2) . . ?
O2 C9 N2 122.5(2) . . ?
O1 C9 N2 109.9(2) . . ?
O1 C10 C13 109.4(3) . . ?
O1 C10 C11 101.4(2) . . ?
C13 C10 C11 112.5(3) . . ?
O1 C10 C12 109.5(2) . . ?
C13 C10 C12 112.1(3) . . ?
C11 C10 C12 111.5(3) . . ?
C10 C11 H37 109.5 . . ?
C10 C11 H38 109.5 . . ?
H37 C11 H38 109.5 . . ?
C10 C11 H2 109.5 . . ?
H37 C11 H2 109.5 . . ?
H38 C11 H2 109.5 . . ?
C10 C12 H3 109.5 . . ?
C10 C12 H4 109.5 . . ?
H3 C12 H4 109.5 . . ?
C10 C12 H5 109.5 . . ?
H3 C12 H5 109.5 . . ?
H4 C12 H5 109.5 . . ?
C10 C13 H8 109.5 . . ?
C10 C13 H6 109.5 . . ?
H8 C13 H6 109.5 . . ?
C10 C13 H7 109.5 . . ?
H8 C13 H7 109.5 . . ?
H6 C13 H7 109.5 . . ?
C15 C14 C19 109.6(2) . . ?
C15 C14 C7 115.78(19) . . ?
C19 C14 C7 107.7(2) . . ?
C15 C14 H9 107.8 . . ?
C19 C14 H9 107.8 . . ?
C7 C14 H9 107.8 . . ?
C16 C15 C14 108.58(19) . . ?
C16 C15 H10 110.0 . . ?
C14 C15 H10 110.0 . . ?
C16 C15 H16 110.0 . . ?
C14 C15 H16 110.0 . . ?
H10 C15 H16 108.4 . . ?
O4 C16 O5 124.2(2) . . ?
O4 C16 C15 121.7(2) . . ?
O5 C16 C15 114.1(2) . . ?
O5 C17 C18 106.9(2) . . ?
O5 C17 H15 110.3 . . ?
C18 C17 H15 110.3 . . ?
O5 C17 H11 110.3 . . ?
C18 C17 H11 110.3 . . ?
H15 C17 H11 108.6 . . ?
C17 C18 H12 109.5 . . ?
C17 C18 H14 109.5 . . ?
H12 C18 H14 109.5 . . ?
C17 C18 H13 109.5 . . ?
H12 C18 H13 109.5 . . ?
H14 C18 H13 109.5 . . ?
O6 C19 N3 124.1(2) . . ?
O6 C19 C14 122.5(2) . . ?
N3 C19 C14 113.2(2) . . ?
C21 C20 C1 120.5(3) . . ?
C21 C20 H20 119.7 . . ?
C1 C20 H20 119.7 . . ?
C20 C21 C4 120.1(3) . . ?
C20 C21 H21 119.9 . . ?
C4 C21 H21 119.9 . . ?
O8 C22 O7 126.4(2) . . ?
O8 C22 C6 125.7(2) . . ?
O7 C22 C6 107.9(2) . . ?
O7 C23 C24 109.1(2) . . ?
O7 C23 C25 110.0(2) . . ?
C24 C23 C25 113.3(3) . . ?
O7 C23 C26 101.8(2) . . ?
C24 C23 C26 111.3(3) . . ?
C25 C23 C26 110.6(3) . . ?
C23 C24 H25 109.5 . . ?
C23 C24 H24 109.5 . . ?
H25 C24 H24 109.5 . . ?
C23 C24 H26 109.5 . . ?
H25 C24 H26 109.5 . . ?
H24 C24 H26 109.5 . . ?
C23 C25 H29 109.5 . . ?
C23 C25 H28 109.5 . . ?
H29 C25 H28 109.5 . . ?
C23 C25 H27 109.5 . . ?
H29 C25 H27 109.5 . . ?
H28 C25 H27 109.5 . . ?
C23 C26 H31 109.5 . . ?
C23 C26 H30 109.5 . . ?
H31 C26 H30 109.5 . . ?
C23 C26 H32 109.5 . . ?
H31 C26 H32 109.5 . . ?
H30 C26 H32 109.5 . . ?
C32 C27 C28 119.4(2) . . ?
C32 C27 C7 130.9(2) . . ?
C28 C27 C7 109.7(2) . . ?
C29 C28 C27 121.9(2) . . ?
C29 C28 N2 128.6(2) . . ?
C27 C28 N2 109.5(2) . . ?
C28 C29 C30 117.6(2) . . ?
C28 C29 H33 121.2 . . ?
C30 C29 H33 121.2 . . ?
C31 C30 C29 121.3(3) . . ?
C31 C30 H34 119.4 . . ?
C29 C30 H34 119.4 . . ?
C30 C31 C32 120.5(3) . . ?
C30 C31 H35 119.8 . . ?
C32 C31 H35 119.8 . . ?
C31 C32 C27 119.4(2) . . ?
C31 C32 H36 120.3 . . ?
C27 C32 H36 120.3 . . ?

loop_
_geom_bond_atom_site_label_1
_geom_bond_atom_site_label_2
_geom_bond_distance
_geom_bond_site_symmetry_2
_geom_bond_publ_flag
O1 C9 1.314(3) . ?
O1 C10 1.479(3) . ?
O2 C9 1.197(3) . ?
O3 C8 1.201(3) . ?
O4 C16 1.214(3) . ?
O5 C16 1.317(3) . ?
O5 C17 1.469(3) . ?
O6 C19 1.222(3) . ?
O7 C22 1.341(3) . ?
O7 C23 1.491(3) . ?
O8 C22 1.195(3) . ?
N1 N3 1.412(3) . ?
N1 C6 1.462(3) . ?
N1 C5 1.480(4) . ?
N2 C9 1.406(3) . ?
N2 C8 1.415(3) . ?
N2 C28 1.437(3) . ?
N3 C19 1.343(3) . ?
N3 H39 0.88(4) . ?
C1 C2 1.378(5) . ?
C1 C20 1.386(5) . ?
C1 H1 0.9300 . ?
C2 C3 1.383(5) . ?
C2 H19 0.9300 . ?
C3 C4 1.392(4) . ?
C3 H18 0.9300 . ?
C4 C21 1.396(4) . ?
C4 C5 1.503(4) . ?
C5 H17 0.9700 . ?
C5 H22 0.9700 . ?
C6 C22 1.533(4) . ?
C6 C7 1.570(4) . ?
C6 H23 0.9800 . ?
C7 C27 1.514(3) . ?
C7 C8 1.540(3) . ?
C7 C14 1.547(3) . ?
C10 C13 1.506(5) . ?
C10 C11 1.509(5) . ?
C10 C12 1.514(5) . ?
C11 H37 0.9600 . ?
C11 H38 0.9600 . ?
C11 H2 0.9600 . ?
C12 H3 0.9600 . ?
C12 H4 0.9600 . ?
C12 H5 0.9600 . ?
C13 H8 0.9600 . ?
C13 H6 0.9600 . ?
C13 H7 0.9600 . ?
C14 C15 1.524(4) . ?
C14 C19 1.531(3) . ?
C14 H9 0.9800 . ?
C15 C16 1.520(4) . ?
C15 H10 0.9700 . ?
C15 H16 0.9700 . ?
C17 C18 1.501(4) . ?
C17 H15 0.9700 . ?
C17 H11 0.9700 . ?
C18 H12 0.9600 . ?
C18 H14 0.9600 . ?
C18 H13 0.9600 . ?
C20 C21 1.384(4) . ?
C20 H20 0.9300 . ?
C21 H21 0.9300 . ?
C23 C24 1.511(5) . ?
C23 C25 1.519(5) . ?
C23 C26 1.525(4) . ?
C24 H25 0.9600 . ?
C24 H24 0.9600 . ?
C24 H26 0.9600 . ?
C25 H29 0.9600 . ?
C25 H28 0.9600 . ?
C25 H27 0.9600 . ?
C26 H31 0.9600 . ?
C26 H30 0.9600 . ?
C26 H32 0.9600 . ?
C27 C32 1.388(4) . ?
C27 C28 1.397(3) . ?
C28 C29 1.383(4) . ?
C29 C30 1.395(4) . ?
C29 H33 0.9300 . ?
C30 C31 1.382(5) . ?
C30 H34 0.9300 . ?
C31 C32 1.386(4) . ?
C31 H35 0.9300 . ?
C32 H36 0.9300 . ?

loop_
_geom_torsion_atom_site_label_1
_geom_torsion_atom_site_label_2
_geom_torsion_atom_site_label_3
_geom_torsion_atom_site_label_4
_geom_torsion
_geom_torsion_site_symmetry_1
_geom_torsion_site_symmetry_2
_geom_torsion_site_symmetry_3
_geom_torsion_site_symmetry_4
_geom_torsion_publ_flag
C6 N1 N3 C19 -55.5(3) . . . . ?
C5 N1 N3 C19 76.1(3) . . . . ?
C20 C1 C2 C3 -0.2(4) . . . . ?
C1 C2 C3 C4 0.4(4) . . . . ?
C2 C3 C4 C21 -0.4(4) . . . . ?
C2 C3 C4 C5 177.4(2) . . . . ?
N3 N1 C5 C4 170.0(2) . . . . ?
C6 N1 C5 C4 -61.1(3) . . . . ?
C3 C4 C5 N1 146.8(2) . . . . ?
C21 C4 C5 N1 -35.5(3) . . . . ?
N3 N1 C6 C22 -98.1(2) . . . . ?
C5 N1 C6 C22 133.3(2) . . . . ?
N3 N1 C6 C7 29.0(3) . . . . ?
C5 N1 C6 C7 -99.6(3) . . . . ?
N1 C6 C7 C27 -102.9(2) . . . . ?
C22 C6 C7 C27 23.6(3) . . . . ?
N1 C6 C7 C8 141.5(2) . . . . ?
C22 C6 C7 C8 -92.0(2) . . . . ?
N1 C6 C7 C14 25.3(3) . . . . ?
C22 C6 C7 C14 151.83(19) . . . . ?
C9 N2 C8 O3 3.9(5) . . . . ?
C28 N2 C8 O3 178.8(3) . . . . ?
C9 N2 C8 C7 -177.0(2) . . . . ?
C28 N2 C8 C7 -2.2(3) . . . . ?
C27 C7 C8 O3 -177.5(3) . . . . ?
C14 C7 C8 O3 63.2(3) . . . . ?
C6 C7 C8 O3 -52.5(3) . . . . ?
C27 C7 C8 N2 3.3(3) . . . . ?
C14 C7 C8 N2 -115.9(2) . . . . ?
C6 C7 C8 N2 128.4(2) . . . . ?
C10 O1 C9 O2 1.2(5) . . . . ?
C10 O1 C9 N2 -178.4(3) . . . . ?
C8 N2 C9 O2 174.3(3) . . . . ?
C28 N2 C9 O2 0.1(5) . . . . ?
C8 N2 C9 O1 -6.1(4) . . . . ?
C28 N2 C9 O1 179.7(2) . . . . ?
C9 O1 C10 C13 59.7(4) . . . . ?
C9 O1 C10 C11 178.7(3) . . . . ?
C9 O1 C10 C12 -63.5(4) . . . . ?
C27 C7 C14 C15 -52.8(3) . . . . ?
C8 C7 C14 C15 60.0(3) . . . . ?
C6 C7 C14 C15 176.1(2) . . . . ?
C27 C7 C14 C19 70.2(2) . . . . ?
C8 C7 C14 C19 -177.0(2) . . . . ?
C6 C7 C14 C19 -60.8(2) . . . . ?
C19 C14 C15 C16 65.0(3) . . . . ?
C7 C14 C15 C16 -172.89(19) . . . . ?
C17 O5 C16 O4 -4.1(3) . . . . ?
C17 O5 C16 C15 177.05(19) . . . . ?
C14 C15 C16 O4 40.6(3) . . . . ?
C14 C15 C16 O5 -140.5(2) . . . . ?
C16 O5 C17 C18 174.7(2) . . . . ?
N1 N3 C19 O6 -168.0(2) . . . . ?
N1 N3 C19 C14 16.8(3) . . . . ?
C15 C14 C19 O6 -6.2(3) . . . . ?
C7 C14 C19 O6 -132.9(3) . . . . ?
C15 C14 C19 N3 169.2(2) . . . . ?
C7 C14 C19 N3 42.4(3) . . . . ?
C2 C1 C20 C21 0.0(4) . . . . ?
C1 C20 C21 C4 0.0(4) . . . . ?
C3 C4 C21 C20 0.2(4) . . . . ?
C5 C4 C21 C20 -177.5(2) . . . . ?
C23 O7 C22 O8 4.1(4) . . . . ?
C23 O7 C22 C6 -177.5(2) . . . . ?
N1 C6 C22 O8 3.4(4) . . . . ?
C7 C6 C22 O8 -125.4(3) . . . . ?
N1 C6 C22 O7 -174.9(2) . . . . ?
C7 C6 C22 O7 56.3(3) . . . . ?
C22 O7 C23 C24 -66.0(3) . . . . ?
C22 O7 C23 C25 58.9(3) . . . . ?
C22 O7 C23 C26 176.2(3) . . . . ?
C8 C7 C27 C32 178.9(3) . . . . ?
C14 C7 C27 C32 -65.1(4) . . . . ?
C6 C7 C27 C32 60.5(4) . . . . ?
C8 C7 C27 C28 -3.4(3) . . . . ?
C14 C7 C27 C28 112.5(2) . . . . ?
C6 C7 C27 C28 -121.9(2) . . . . ?
C32 C27 C28 C29 0.4(4) . . . . ?
C7 C27 C28 C29 -177.5(3) . . . . ?
C32 C27 C28 N2 -179.7(2) . . . . ?
C7 C27 C28 N2 2.3(3) . . . . ?
C9 N2 C28 C29 -5.2(5) . . . . ?
C8 N2 C28 C29 179.8(3) . . . . ?
C9 N2 C28 C27 175.0(2) . . . . ?
C8 N2 C28 C27 -0.1(3) . . . . ?
C27 C28 C29 C30 0.2(5) . . . . ?
N2 C28 C29 C30 -179.7(3) . . . . ?
C28 C29 C30 C31 -0.8(5) . . . . ?
C29 C30 C31 C32 0.9(5) . . . . ?
C30 C31 C32 C27 -0.2(5) . . . . ?
C28 C27 C32 C31 -0.4(4) . . . . ?
C7 C27 C32 C31 177.0(3) . . . . ?
